data_4337446
loop_
_publ_author_name
'Setifi, Fatima'
'Milin, Eric'
'Charles, Catherine'
'Th\'etiot, Franck'
'Triki, Smail'
'G\'omez-Garc\'ia, Carlos J'

_publ_section_title
;
 Spin crossover iron(II) coordination polymer chains: syntheses,
 structures, and magnetic characterizations of [Fe(aqin)2(\m2-M(CN)4)] (M
 = Ni(II), Pt(II), aqin = quinolin-8-amine).
;
_journal_issue 1
_journal_name_full 'Inorganic chemistry'
_journal_page_first 97
_journal_page_last 104
_journal_paper_doi 10.1021/ic401721x
_journal_volume 53
_journal_year 2014
_chemical_formula_sum 'C22 H16 Fe N8 Pt'
_chemical_formula_weight 643.37
_chemical_name_systematic
;
 ?
;
_space_group_IT_number 14
_symmetry_cell_setting monoclinic
_symmetry_space_group_name_Hall '-P 2ybc'
_symmetry_space_group_name_H-M 'P 1 21/c 1'
_atom_sites_solution_hydrogens geom
_atom_sites_solution_primary direct
_atom_sites_solution_secondary difmap
_audit_conform_dict_location ftp://ftp.iucr.org/pub/cif_core.dic
_audit_conform_dict_name cif_core.dic
_audit_conform_dict_version 2.4
_audit_creation_date 2013-01-25T16:54:02-00:00
_audit_creation_method 'WinGX routine CIF_UPDATE'
_cell_angle_alpha 90
_cell_angle_beta 101.670(4)
_cell_angle_gamma 90
_cell_formula_units_Z 2
_cell_length_a 9.3073(3)
_cell_length_b 12.1228(4)
_cell_length_c 9.9073(3)
_cell_measurement_reflns_used 4776
_cell_measurement_temperature 293(2)
_cell_measurement_theta_max 31.4422
_cell_measurement_theta_min 3.2051
_cell_volume 1094.74(6)
_computing_cell_refinement
;
        CrysAlis RED, Oxford Diffraction Ltd.,
        Version 1.171.33.52 (release 06-11-2009 CrysAlis171 .NET)
        (compiled Nov  6 2009,16:24:50)
;
_computing_data_collection
;
        CrysAlis CCD, Oxford Diffraction Ltd.,
        Version 1.171.33.52 (release 06-11-2009 CrysAlis171 .NET)
        (compiled Nov  6 2009,16:24:50)
;
_computing_data_reduction
;
        CrysAlis RED, Oxford Diffraction Ltd.,
        Version 1.171.33.52 (release 06-11-2009 CrysAlis171 .NET)
        (compiled Nov  6 2009,16:24:50)
;
_computing_structure_refinement 'SHELXL-97 (Sheldrick, 2008)'
_diffrn_ambient_temperature 293(2)
_diffrn_detector_area_resol_mean 8.3622
_diffrn_measured_fraction_theta_full 0.999
_diffrn_measured_fraction_theta_max 0.999
_diffrn_measurement_device_type 'Xcalibur 2 CCD Oxford Diffraction'
_diffrn_measurement_method 'omega scan'
_diffrn_orient_matrix_UB_11 0.0066859494
_diffrn_orient_matrix_UB_12 -0.0270651208
_diffrn_orient_matrix_UB_13 0.0686448041
_diffrn_orient_matrix_UB_21 0.0188081986
_diffrn_orient_matrix_UB_22 -0.0493630434
_diffrn_orient_matrix_UB_23 -0.031781751
_diffrn_orient_matrix_UB_31 0.0703823735
_diffrn_orient_matrix_UB_32 0.0157992687
_diffrn_orient_matrix_UB_33 0.0183838832
_diffrn_radiation_monochromator graphite
_diffrn_radiation_type MoK\a
_diffrn_radiation_wavelength 0.71073
_diffrn_reflns_av_R_equivalents 0.033
_diffrn_reflns_av_unetI/netI 0.0354
_diffrn_reflns_limit_h_max 13
_diffrn_reflns_limit_h_min -13
_diffrn_reflns_limit_k_max 17
_diffrn_reflns_limit_k_min -17
_diffrn_reflns_limit_l_max 10
_diffrn_reflns_limit_l_min -13
_diffrn_reflns_number 10604
_diffrn_reflns_theta_full 29.99
_diffrn_reflns_theta_max 29.99
_diffrn_reflns_theta_min 3.21
_exptl_absorpt_coefficient_mu 7.072
_exptl_absorpt_correction_T_max 1
_exptl_absorpt_correction_T_min 0.62684
_exptl_absorpt_correction_type multi-scan
_exptl_absorpt_process_details
;
        CrysAlis RED, Oxford Diffraction Ltd.,
        Version 1.171.33.52 (release 06-11-2009 CrysAlis171 .NET)
        (compiled Nov  6 2009,16:24:50)
        Empirical absorption correction using spherical harmonics,
 implemented in SCALE3 ABSPACK scaling algorithm.
;
_exptl_crystal_colour orange
_exptl_crystal_density_diffrn 1.952
_exptl_crystal_density_meas ?
_exptl_crystal_density_method 'not measured'
_exptl_crystal_description prism
_exptl_crystal_F_000 616
_exptl_crystal_size_max 0.16
_exptl_crystal_size_mid 0.15
_exptl_crystal_size_min 0.08
_refine_diff_density_max 0.89
_refine_diff_density_min -0.351
_refine_diff_density_rms 0.114
_refine_ls_extinction_method none
_refine_ls_goodness_of_fit_ref 0.973
_refine_ls_hydrogen_treatment noref
_refine_ls_matrix_type full
_refine_ls_number_parameters 148
_refine_ls_number_reflns 3174
_refine_ls_number_restraints 0
_refine_ls_restrained_S_all 0.973
_refine_ls_R_factor_all 0.0493
_refine_ls_R_factor_gt 0.0226
_refine_ls_shift/su_max 0
_refine_ls_shift/su_mean 0
_refine_ls_structure_factor_coef Fsqd
_refine_ls_weighting_details 'calc w=1/[\s^2^(Fo^2^)+(0.0246P)^2^+0.0000P] where P=(Fo^2^+2Fc^2^)/3'
_refine_ls_weighting_scheme calc
_refine_ls_wR_factor_gt 0.0494
_refine_ls_wR_factor_ref 0.0539
_reflns_number_gt 2017
_reflns_number_total 3174
_reflns_threshold_expression >2\s(I)
_cod_data_source_file ic401721x_si_003.cif
_cod_data_source_block Fe(amq)2(Pt(CN)4-293K
_cod_depositor_comments
;
The following automatic conversions were performed:

'_exptl_crystal_density_meas' value 'not measured' was changed to '?'
- the value is perceived as not measured.

Automatic conversion script
Id: cif_fix_values 3008 2015-01-20 13:52:24Z robertas 
;
_cod_original_sg_symbol_H-M P21/c
_cod_database_code 4337446

loop_
_symmetry_equiv_pos_as_xyz
'x, y, z'
'-x, y+1/2, -z+1/2'
'-x, -y, -z'
'x, -y-1/2, z-1/2'

loop_
_atom_site_label
_atom_site_type_symbol
_atom_site_fract_x
_atom_site_fract_y
_atom_site_fract_z
_atom_site_U_iso_or_equiv
_atom_site_adp_type
_atom_site_occupancy
_atom_site_symmetry_multiplicity
_atom_site_calc_flag
_atom_site_refinement_flags
Pt Pt 0 0 0 0.02640(6) Uani 1 2 d S
Fe Fe 0 0 0.5 0.02589(12) Uani 1 2 d S
C11 C 0.1264(4) -0.1231(3) -0.0400(3) 0.0326(8) Uani 1 1 d .
N4 N 0.1978(4) -0.1922(3) -0.0670(4) 0.0506(9) Uani 1 1 d .
N1 N 0.1847(3) 0.1027(2) 0.4774(3) 0.0320(6) Uani 1 1 d .
C9 C 0.3134(4) 0.0742(3) 0.5615(3) 0.0288(7) Uani 1 1 d .
C4 C 0.4406(4) 0.1402(3) 0.5768(4) 0.0356(8) Uani 1 1 d .
C3 C 0.4316(5) 0.2349(3) 0.4908(5) 0.0438(10) Uani 1 1 d .
H3 H 0.5134 0.2797 0.4943 0.053 Uiso 1 1 calc R
C1 C 0.1828(4) 0.1926(3) 0.4023(4) 0.0443(9) Uani 1 1 d .
H1 H 0.0952 0.2128 0.3443 0.053 Uiso 1 1 calc R
C2 C 0.3068(5) 0.2593(3) 0.4057(5) 0.0488(11) Uani 1 1 d .
H2 H 0.3012 0.3205 0.3484 0.059 Uiso 1 1 calc R
C8 C 0.3176(4) -0.0250(3) 0.6384(4) 0.0295(8) Uani 1 1 d .
C6 C 0.5660(4) 0.0179(3) 0.7512(5) 0.0500(11) Uani 1 1 d .
H6 H 0.6485 0.0001 0.8176 0.06 Uiso 1 1 calc R
C7 C 0.4405(4) -0.0519(4) 0.7322(4) 0.0409(9) Uani 1 1 d .
H7 H 0.4426 -0.116 0.7841 0.049 Uiso 1 1 calc R
C5 C 0.5670(4) 0.1089(3) 0.6747(4) 0.0442(9) Uani 1 1 d .
H5 H 0.6513 0.152 0.686 0.053 Uiso 1 1 calc R
N2 N 0.1892(3) -0.0954(2) 0.6111(3) 0.0305(6) Uani 1 1 d .
H2A H 0.1701 -0.1208 0.691 0.037 Uiso 1 1 calc R
H2B H 0.2056 -0.1536 0.5599 0.037 Uiso 1 1 calc R
N3 N 0.0119(3) -0.0738(2) 0.3045(3) 0.0367(7) Uani 1 1 d .
C10 C 0.0099(4) -0.0520(3) 0.1911(3) 0.0295(7) Uani 1 1 d .

loop_
_atom_site_aniso_label
_atom_site_aniso_U_11
_atom_site_aniso_U_22
_atom_site_aniso_U_33
_atom_site_aniso_U_23
_atom_site_aniso_U_13
_atom_site_aniso_U_12
Pt 0.03017(9) 0.02762(8) 0.02154(8) -0.00031(11) 0.00555(6) 0.00430(11)
Fe 0.0249(3) 0.0315(3) 0.0210(3) 0.0029(4) 0.0040(2) -0.0032(4)
C11 0.037(2) 0.0329(18) 0.0281(18) 0.0014(15) 0.0067(15) 0.0028(15)
N4 0.054(2) 0.044(2) 0.057(2) 0.0019(18) 0.0189(18) 0.0161(18)
N1 0.0289(15) 0.0344(15) 0.0324(16) 0.0045(13) 0.0055(13) -0.0048(12)
C9 0.0300(18) 0.0305(17) 0.0281(18) -0.0027(14) 0.0109(15) -0.0009(14)
C4 0.0313(19) 0.041(2) 0.036(2) -0.0075(16) 0.0105(16) -0.0063(16)
C3 0.040(2) 0.039(2) 0.056(3) -0.0039(18) 0.017(2) -0.0158(18)
C1 0.040(2) 0.043(2) 0.048(2) 0.011(2) 0.0048(19) -0.0044(18)
C2 0.054(3) 0.037(2) 0.058(3) 0.0126(19) 0.017(2) -0.0088(19)
C8 0.0281(16) 0.034(2) 0.0264(17) -0.0035(13) 0.0047(13) -0.0018(13)
C6 0.0299(19) 0.068(3) 0.046(2) -0.002(2) -0.0050(16) -0.003(2)
C7 0.035(2) 0.046(2) 0.040(2) 0.0049(19) 0.0041(17) 0.0039(18)
C5 0.030(2) 0.054(2) 0.048(2) -0.004(2) 0.0076(18) -0.0141(18)
N2 0.0348(16) 0.0303(15) 0.0281(15) -0.0009(12) 0.0104(13) -0.0018(12)
N3 0.0426(18) 0.0381(17) 0.0292(16) -0.0008(13) 0.0067(14) 0.0031(14)
C10 0.0331(19) 0.0248(16) 0.0305(19) -0.0017(15) 0.0067(15) 0.0014(14)

loop_
_atom_type_symbol
_atom_type_description
_atom_type_scat_dispersion_real
_atom_type_scat_dispersion_imag
_atom_type_scat_source
C C 0.0033 0.0016 'International Tables Vol C Tables 4.2.6.8 and 6.1.1.4'
H H 0 0 'International Tables Vol C Tables 4.2.6.8 and 6.1.1.4'
N N 0.0061 0.0033 'International Tables Vol C Tables 4.2.6.8 and 6.1.1.4'
Fe Fe 0.3463 0.8444 'International Tables Vol C Tables 4.2.6.8 and 6.1.1.4'
Pt Pt -1.7033 8.3905 'International Tables Vol C Tables 4.2.6.8 and 6.1.1.4'

loop_
_geom_angle_atom_site_label_1
_geom_angle_atom_site_label_2
_geom_angle_atom_site_label_3
_geom_angle
_geom_angle_site_symmetry_1
_geom_angle_site_symmetry_3
C10 Pt C10 180 3 .
C10 Pt C11 92.11(13) 3 3
C10 Pt C11 87.89(13) . 3
C10 Pt C11 87.89(13) 3 .
C10 Pt C11 92.11(13) . .
C11 Pt C11 180.0(3) 3 .
N3 Fe N3 180 3_556 .
N3 Fe N1 92.32(11) 3_556 .
N3 Fe N1 87.68(11) . .
N3 Fe N1 87.68(11) 3_556 3_556
N3 Fe N1 92.32(11) . 3_556
N1 Fe N1 180.00(12) . 3_556
N3 Fe N2 92.85(10) 3_556 3_556
N3 Fe N2 87.15(10) . 3_556
N1 Fe N2 102.52(10) . 3_556
N1 Fe N2 77.48(10) 3_556 3_556
N3 Fe N2 87.15(10) 3_556 .
N3 Fe N2 92.85(10) . .
N1 Fe N2 77.48(10) . .
N1 Fe N2 102.52(10) 3_556 .
N2 Fe N2 180 3_556 .
N4 C11 Pt 177.8(3) . .
C1 N1 C9 117.8(3) . .
C1 N1 Fe 127.8(3) . .
C9 N1 Fe 114.2(2) . .
N1 C9 C4 122.6(3) . .
N1 C9 C8 118.0(3) . .
C4 C9 C8 119.4(3) . .
C9 C4 C5 119.0(3) . .
C9 C4 C3 116.5(3) . .
C5 C4 C3 124.5(4) . .
C2 C3 C4 120.0(4) . .
C2 C3 H3 120 . .
C4 C3 H3 120 . .
N1 C1 C2 123.1(4) . .
N1 C1 H1 118.5 . .
C2 C1 H1 118.5 . .
C3 C2 C1 119.9(4) . .
C3 C2 H2 120 . .
C1 C2 H2 120 . .
C7 C8 C9 119.8(3) . .
C7 C8 N2 122.3(3) . .
C9 C8 N2 117.8(3) . .
C5 C6 C7 121.0(4) . .
C5 C6 H6 119.5 . .
C7 C6 H6 119.5 . .
C8 C7 C6 120.1(4) . .
C8 C7 H7 119.9 . .
C6 C7 H7 119.9 . .
C6 C5 C4 120.5(4) . .
C6 C5 H5 119.7 . .
C4 C5 H5 119.7 . .
C8 N2 Fe 109.27(19) . .
C8 N2 H2A 109.8 . .
Fe N2 H2A 109.8 . .
C8 N2 H2B 109.8 . .
Fe N2 H2B 109.8 . .
H2A N2 H2B 108.3 . .
C10 N3 Fe 142.0(3) . .
N3 C10 Pt 174.5(3) . .

loop_
_geom_bond_atom_site_label_1
_geom_bond_atom_site_label_2
_geom_bond_distance
_geom_bond_site_symmetry_2
Pt C10 1.979(3) 3
Pt C10 1.979(3) .
Pt C11 1.989(3) 3
Pt C11 1.989(3) .
Fe N3 2.157(3) 3_556
Fe N3 2.157(3) .
Fe N1 2.170(3) .
Fe N1 2.170(3) 3_556
Fe N2 2.206(3) 3_556
Fe N2 2.206(3) .
C11 N4 1.135(4) .
N1 C1 1.318(4) .
N1 C9 1.358(4) .
C9 C4 1.412(4) .
C9 C8 1.420(4) .
C4 C5 1.417(5) .
C4 C3 1.422(5) .
C3 C2 1.323(6) .
C3 H3 0.93 .
C1 C2 1.403(5) .
C1 H1 0.93 .
C2 H2 0.93 .
C8 C7 1.359(5) .
C8 N2 1.448(4) .
C6 C5 1.339(5) .
C6 C7 1.425(6) .
C6 H6 0.93 .
C7 H7 0.93 .
C5 H5 0.93 .
N2 H2A 0.9 .
N2 H2B 0.9 .
N3 C10 1.151(4) .
